data_4511598
loop_
_publ_author_name
'Springuel, G\'eraldine'
'Robeyns, Koen'
'Norberg, Bernadette'
'Wouters, Johan'
'Leyssens, Tom'

_publ_section_title
;
 Cocrystal Formation between Chiral Compounds: How Cocrystals Differ from
 Salts
;
_journal_issue 8
_journal_name_full 'Crystal Growth &amp; Design'
_journal_page_first 3996
_journal_paper_doi 10.1021/cg500588t
_journal_volume 14
_journal_year 2014
_chemical_absolute_configuration rm
_chemical_formula_moiety 'C8 H14 N2 O2, C5 H8 O4'
_chemical_formula_sum 'C13 H22 N2 O6'
_chemical_formula_weight 302.32
_chemical_name_systematic
;
 ?
;
_space_group_crystal_system monoclinic
_space_group_IT_number 4
_space_group_name_Hall 'P 2yb'
_space_group_name_H-M_alt 'P 1 21 1'
_symmetry_space_group_name_Hall 'P 2yb'
_symmetry_space_group_name_H-M 'P 1 21 1'
_atom_sites_solution_hydrogens geom
_audit_creation_method SHELXL-2014
_cell_angle_alpha 90
_cell_angle_beta 95.615(8)
_cell_angle_gamma 90
_cell_formula_units_Z 4
_cell_length_a 5.9628(4)
_cell_length_b 11.5797(8)
_cell_length_c 22.5983(18)
_cell_measurement_reflns_used 3994
_cell_measurement_temperature 150(2)
_cell_measurement_theta_max 25.2920
_cell_measurement_theta_min 3.2360
_cell_volume 1552.9(2)
_computing_cell_refinement
;
CrysAlisPro, Agilent Technologies,
Version 1.171.37.31 (release 14-01-2014 CrysAlis171 .NET)
(compiled Jan 14 2014,18:38:05)
;
_computing_data_collection MAR
_computing_data_reduction
;
CrysAlisPro, Agilent Technologies,
Version 1.171.37.31 (release 14-01-2014 CrysAlis171 .NET)
(compiled Jan 14 2014,18:38:05)
;
_computing_molecular_graphics 'MERCURY (Macrae et al., 2008)'
_computing_publication_material
;

'MERCURY (Macrae et al., 2008), Platon (Spek, 2009)'



;
_computing_structure_refinement 'SHELXL-2014 (Sheldrick, 2014)'
_computing_structure_solution 'SHELXS-97 (Sheldrick, 1990)'
_diffrn_ambient_temperature 150(2)
_diffrn_measured_fraction_theta_full 0.997
_diffrn_measured_fraction_theta_max 0.995
_diffrn_measurement_device_type 'MAR345 image plate'
_diffrn_measurement_method '130 images, \D\F 1.5\% '
_diffrn_radiation_monochromator 'Xenocs Fox3D mirror'
_diffrn_radiation_source 'Rigaku UltraX 18 rotating anode'
_diffrn_radiation_type MoK\a
_diffrn_radiation_wavelength 0.71073
_diffrn_reflns_av_R_equivalents 0.0443
_diffrn_reflns_av_unetI/netI 0.0507
_diffrn_reflns_Laue_measured_fraction_full 0.997
_diffrn_reflns_Laue_measured_fraction_max 0.995
_diffrn_reflns_limit_h_max 6
_diffrn_reflns_limit_h_min -7
_diffrn_reflns_limit_k_max 13
_diffrn_reflns_limit_k_min -13
_diffrn_reflns_limit_l_max 27
_diffrn_reflns_limit_l_min -27
_diffrn_reflns_number 11162
_diffrn_reflns_point_group_measured_fraction_full 0.934
_diffrn_reflns_point_group_measured_fraction_max 0.931
_diffrn_reflns_theta_full 25.242
_diffrn_reflns_theta_max 25.380
_diffrn_reflns_theta_min 3.237
_exptl_absorpt_coefficient_mu 0.102
_exptl_absorpt_correction_T_max 1.00000
_exptl_absorpt_correction_T_min 0.45487
_exptl_absorpt_correction_type multi-scan
_exptl_absorpt_process_details
;
CrysAlisPro, Agilent Technologies,
Version 1.171.37.31 (release 14-01-2014 CrysAlis171 .NET)
(compiled Jan 14 2014,18:38:05)
Empirical absorption correction using spherical harmonics,
 implemented in SCALE3 ABSPACK scaling algorithm.
;
_exptl_crystal_colour colourless
_exptl_crystal_density_diffrn 1.293
_exptl_crystal_description plate
_exptl_crystal_F_000 648
_exptl_crystal_size_max 0.45
_exptl_crystal_size_mid 0.21
_exptl_crystal_size_min 0.05
_refine_diff_density_max 0.379
_refine_diff_density_min -0.183
_refine_diff_density_rms 0.042
_refine_ls_abs_structure_details
;
 Flack x determined using 1619 quotients [(I+)-(I-)]/[(I+)+(I-)]
 (Parsons, Flack and Wagner, Acta Cryst. B69 (2013) 249-259).
;
_refine_ls_abs_structure_Flack 0.8(8)
_refine_ls_extinction_method none
_refine_ls_goodness_of_fit_ref 1.024
_refine_ls_hydrogen_treatment constr
_refine_ls_matrix_type full
_refine_ls_number_parameters 383
_refine_ls_number_reflns 5301
_refine_ls_number_restraints 1
_refine_ls_restrained_S_all 1.024
_refine_ls_R_factor_all 0.0602
_refine_ls_R_factor_gt 0.0485
_refine_ls_shift/su_max 0.000
_refine_ls_shift/su_mean 0.000
_refine_ls_structure_factor_coef Fsqd
_refine_ls_weighting_details 'w=1/[\s^2^(Fo^2^)+(0.0570P)^2^+0.4100P] where P=(Fo^2^+2Fc^2^)/3'
_refine_ls_weighting_scheme calc
_refine_ls_wR_factor_gt 0.1162
_refine_ls_wR_factor_ref 0.1243
_reflns_Friedel_coverage 0.775
_reflns_Friedel_fraction_full 0.863
_reflns_Friedel_fraction_max 0.860
_reflns_number_gt 4429
_reflns_number_total 5301
_reflns_threshold_expression 'I > 2\s(I)'
_cod_data_source_file 998777.cif
_cod_data_source_block gs3709bis_2
_cod_depositor_comments 'Adding full bibliography for 4511595--4511600.cif.'
_cod_database_code 4511598
_shelx_space_group_comment
;
The symmetry employed for this shelxl refinement is uniquely defined
by the following loop, which should always be used as a source of
symmetry information in preference to the above space-group names.
They are only intended as comments.
;
_shelxl_version_number 2014-3

loop_
_space_group_symop_operation_xyz
'x, y, z'
'-x, y+1/2, -z'

loop_
_atom_site_label
_atom_site_type_symbol
_atom_site_fract_x
_atom_site_fract_y
_atom_site_fract_z
_atom_site_U_iso_or_equiv
_atom_site_adp_type
_atom_site_occupancy
_atom_site_site_symmetry_order
_atom_site_calc_flag
_atom_site_refinement_flags_posn
_atom_site_refinement_flags_adp
O1 O 0.3774(5) 0.1828(3) 0.60322(16) 0.0498(8) Uani 1 1 d . .
C2 C 0.2379(7) 0.2357(3) 0.6309(2) 0.0360(9) Uani 1 1 d . .
C3 C 0.1758(8) 0.2078(4) 0.6922(2) 0.0453(11) Uani 1 1 d . .
H3A H 0.2973 0.2307 0.7229 0.054 Uiso 1 1 calc R U
H3B H 0.1450 0.1243 0.6962 0.054 Uiso 1 1 calc R U
C4 C -0.0375(8) 0.2795(4) 0.6971(2) 0.0490(12) Uani 1 1 d . .
H4A H -0.1745 0.2331 0.6858 0.059 Uiso 1 1 calc R U
H4B H -0.0431 0.3088 0.7381 0.059 Uiso 1 1 calc R U
C5 C -0.0175(7) 0.3786(4) 0.6536(2) 0.0398(10) Uani 1 1 d . .
H5A H -0.1672 0.4018 0.6345 0.048 Uiso 1 1 calc R U
H5B H 0.0566 0.4465 0.6737 0.048 Uiso 1 1 calc R U
N6 N 0.1226(5) 0.3286(3) 0.61023(16) 0.0321(8) Uani 1 1 d . .
C7 C 0.1650(6) 0.3865(3) 0.55494(19) 0.0309(9) Uani 1 1 d . .
H7 H 0.2335 0.3278 0.5296 0.037 Uiso 1 1 calc R U
C8 C -0.0548(6) 0.4266(4) 0.5204(2) 0.0357(9) Uani 1 1 d . .
H8A H -0.1266 0.4857 0.5440 0.043 Uiso 1 1 calc R U
H8B H -0.0207 0.4627 0.4826 0.043 Uiso 1 1 calc R U
C9 C -0.2189(7) 0.3263(4) 0.5070(2) 0.0428(11) Uani 1 1 d . .
H9A H -0.1438 0.2646 0.4867 0.064 Uiso 1 1 calc R U
H9B H -0.3503 0.3535 0.4813 0.064 Uiso 1 1 calc R U
H9C H -0.2679 0.2966 0.5442 0.064 Uiso 1 1 calc R U
C10 C 0.3401(6) 0.4830(3) 0.56759(19) 0.0308(9) Uani 1 1 d . .
O11 O 0.4365(4) 0.4939(2) 0.61896(13) 0.0387(7) Uani 1 1 d . .
N12 N 0.3816(6) 0.5503(3) 0.52299(16) 0.0369(8) Uani 1 1 d . .
H12A H 0.4814 0.6062 0.5286 0.044 Uiso 1 1 calc R U
H12B H 0.3095 0.5394 0.4876 0.044 Uiso 1 1 calc R U
O21 O 0.8119(5) 0.4294(3) 0.10289(15) 0.0522(9) Uani 1 1 d . .
C22 C 0.6566(7) 0.4847(4) 0.1228(2) 0.0409(10) Uani 1 1 d . .
C23 C 0.5557(8) 0.4625(4) 0.1804(2) 0.0524(12) Uani 1 1 d . .
H23A H 0.6624 0.4844 0.2149 0.063 Uiso 1 1 calc R U
H23B H 0.5154 0.3800 0.1840 0.063 Uiso 1 1 calc R U
C24 C 0.3449(8) 0.5388(5) 0.1767(2) 0.0554(13) Uani 1 1 d . .
H24A H 0.2088 0.4941 0.1624 0.067 Uiso 1 1 calc R U
H24B H 0.3232 0.5728 0.2159 0.067 Uiso 1 1 calc R U
C25 C 0.3927(7) 0.6317(4) 0.1325(2) 0.0419(11) Uani 1 1 d . .
H25A H 0.2535 0.6540 0.1076 0.050 Uiso 1 1 calc R U
H25B H 0.4581 0.7012 0.1531 0.050 Uiso 1 1 calc R U
N26 N 0.5552(5) 0.5774(3) 0.09635(16) 0.0341(8) Uani 1 1 d . .
C27 C 0.6336(6) 0.6305(3) 0.04372(18) 0.0321(9) Uani 1 1 d . .
H27 H 0.7186 0.5707 0.0231 0.039 Uiso 1 1 calc R U
C28 C 0.4361(6) 0.6717(4) 0.0000(2) 0.0354(10) Uani 1 1 d . .
H28A H 0.3535 0.7338 0.0188 0.042 Uiso 1 1 calc R U
H28B H 0.4953 0.7041 -0.0359 0.042 Uiso 1 1 calc R U
C29 C 0.2746(7) 0.5728(4) -0.0180(2) 0.0468(12) Uani 1 1 d . .
H29A H 0.3604 0.5060 -0.0300 0.070 Uiso 1 1 calc R U
H29B H 0.1678 0.5973 -0.0513 0.070 Uiso 1 1 calc R U
H29C H 0.1919 0.5515 0.0158 0.070 Uiso 1 1 calc R U
C30 C 0.7992(6) 0.7290(3) 0.06346(19) 0.0303(9) Uani 1 1 d . .
O31 O 0.8446(5) 0.7498(3) 0.11704(13) 0.0429(8) Uani 1 1 d . .
N32 N 0.8909(5) 0.7854(3) 0.02065(16) 0.0371(8) Uani 1 1 d . .
H32A H 0.9894 0.8408 0.0298 0.044 Uiso 1 1 calc R U
H32B H 0.8531 0.7675 -0.0168 0.044 Uiso 1 1 calc R U
C41 C 0.2586(7) 0.4801(4) 0.35576(19) 0.0357(9) Uani 1 1 d . .
O42 O 0.1829(6) 0.5253(3) 0.39848(15) 0.0546(9) Uani 1 1 d . .
O43 O 0.4521(5) 0.5098(3) 0.33798(16) 0.0594(10) Uani 1 1 d . .
H43 H 0.5050 0.5661 0.3582 0.089 Uiso 1 1 calc R U
C44 C 0.1288(7) 0.3916(3) 0.31741(19) 0.0354(9) Uani 1 1 d . .
H44A H 0.2332 0.3513 0.2929 0.042 Uiso 1 1 calc R U
H44B H 0.0138 0.4314 0.2901 0.042 Uiso 1 1 calc R U
C45 C 0.0123(6) 0.3024(3) 0.35369(18) 0.0313(9) Uani 1 1 d . .
H45 H -0.0543 0.3436 0.3867 0.038 Uiso 1 1 calc R U
C46 C -0.1780(7) 0.2401(4) 0.3160(2) 0.0406(10) Uani 1 1 d . .
H46A H -0.1204 0.2088 0.2802 0.061 Uiso 1 1 calc R U
H46B H -0.3002 0.2947 0.3046 0.061 Uiso 1 1 calc R U
H46C H -0.2352 0.1768 0.3391 0.061 Uiso 1 1 calc R U
C47 C 0.1883(6) 0.2178(3) 0.38098(18) 0.0292(8) Uani 1 1 d . .
O48 O 0.2587(5) 0.1447(3) 0.34262(13) 0.0438(8) Uani 1 1 d . .
H48 H 0.3793 0.1140 0.3571 0.066 Uiso 1 1 calc R U
O49 O 0.2612(6) 0.2199(3) 0.43314(15) 0.0550(9) Uani 1 1 d . .
C51 C 0.1557(7) 0.2146(4) 0.1521(2) 0.0364(9) Uani 1 1 d . .
O52 O 0.2100(7) 0.2321(4) 0.10342(17) 0.0786(13) Uani 1 1 d . .
O53 O -0.0157(7) 0.2673(3) 0.17167(16) 0.0704(12) Uani 1 1 d . .
H53 H -0.0564 0.3222 0.1488 0.106 Uiso 1 1 calc R U
C54 C 0.2787(8) 0.1331(4) 0.19594(19) 0.0398(10) Uani 1 1 d . .
H54A H 0.1683 0.0960 0.2199 0.048 Uiso 1 1 calc R U
H54B H 0.3850 0.1780 0.2234 0.048 Uiso 1 1 calc R U
C55 C 0.4094(6) 0.0393(3) 0.16651(19) 0.0343(9) Uani 1 1 d . .
H55 H 0.5082 0.0773 0.1390 0.041 Uiso 1 1 calc R U
C56 C 0.5597(7) -0.0286(4) 0.2134(2) 0.0445(11) Uani 1 1 d . .
H56A H 0.4667 -0.0616 0.2426 0.067 Uiso 1 1 calc R U
H56B H 0.6723 0.0233 0.2335 0.067 Uiso 1 1 calc R U
H56C H 0.6360 -0.0910 0.1939 0.067 Uiso 1 1 calc R U
C57 C 0.2520(6) -0.0430(3) 0.1305(2) 0.0320(9) Uani 1 1 d . .
O58 O 0.2594(5) -0.0665(3) 0.07934(14) 0.0507(9) Uani 1 1 d . .
O59 O 0.1008(5) -0.0877(3) 0.16358(14) 0.0542(9) Uani 1 1 d . .
H59 H 0.0203 -0.1356 0.1433 0.081 Uiso 1 1 calc R U

loop_
_atom_site_aniso_label
_atom_site_aniso_U_11
_atom_site_aniso_U_22
_atom_site_aniso_U_33
_atom_site_aniso_U_23
_atom_site_aniso_U_13
_atom_site_aniso_U_12
O1 0.0420(17) 0.0382(18) 0.071(2) 0.0099(15) 0.0159(16) 0.0150(15)
C2 0.031(2) 0.024(2) 0.052(3) 0.0014(18) 0.0012(18) -0.0021(18)
C3 0.045(2) 0.036(2) 0.055(3) 0.006(2) 0.004(2) -0.002(2)
C4 0.043(3) 0.049(3) 0.056(3) -0.005(2) 0.013(2) -0.006(2)
C5 0.029(2) 0.037(2) 0.054(3) -0.011(2) 0.0078(19) 0.0020(19)
N6 0.0242(16) 0.0223(16) 0.050(2) -0.0006(15) 0.0050(15) 0.0027(14)
C7 0.0206(18) 0.0226(19) 0.049(2) -0.0037(17) 0.0007(16) -0.0010(16)
C8 0.0222(19) 0.030(2) 0.054(3) 0.0004(19) 0.0005(17) -0.0009(17)
C9 0.026(2) 0.043(3) 0.058(3) -0.003(2) 0.0024(19) -0.0065(19)
C10 0.0210(17) 0.0183(18) 0.053(3) -0.0028(18) 0.0014(17) 0.0063(16)
O11 0.0300(14) 0.0319(16) 0.0526(19) 0.0002(14) -0.0039(13) -0.0042(13)
N12 0.0313(18) 0.0282(19) 0.050(2) 0.0027(16) -0.0037(15) -0.0097(15)
O21 0.0466(18) 0.0384(18) 0.071(2) 0.0048(16) 0.0017(16) 0.0157(16)
C22 0.033(2) 0.029(2) 0.059(3) 0.002(2) -0.0058(19) -0.007(2)
C23 0.054(3) 0.043(3) 0.058(3) 0.014(2) -0.004(2) -0.009(2)
C24 0.040(2) 0.062(3) 0.065(3) 0.014(3) 0.006(2) -0.007(2)
C25 0.028(2) 0.041(2) 0.058(3) 0.001(2) 0.009(2) -0.001(2)
N26 0.0265(17) 0.0231(17) 0.053(2) 0.0013(15) 0.0035(15) 0.0018(14)
C27 0.0213(18) 0.0254(19) 0.050(3) -0.0034(18) 0.0027(17) 0.0020(17)
C28 0.0220(18) 0.035(2) 0.048(3) -0.0007(19) -0.0002(17) -0.0002(18)
C29 0.027(2) 0.048(3) 0.065(3) -0.007(2) 0.000(2) -0.009(2)
C30 0.0176(17) 0.024(2) 0.049(3) -0.0018(18) 0.0026(16) 0.0012(16)
O31 0.0369(16) 0.0473(19) 0.0440(19) -0.0012(14) 0.0012(13) -0.0143(15)
N32 0.0324(18) 0.0333(19) 0.045(2) -0.0021(16) 0.0023(15) -0.0045(16)
C41 0.034(2) 0.026(2) 0.047(3) 0.0025(19) 0.0021(19) -0.0027(19)
O42 0.059(2) 0.0468(19) 0.059(2) -0.0112(17) 0.0086(17) -0.0170(17)
O43 0.0507(19) 0.050(2) 0.080(2) -0.0221(18) 0.0198(17) -0.0214(18)
C44 0.034(2) 0.025(2) 0.046(3) 0.0010(18) -0.0027(18) -0.0036(18)
C45 0.0215(18) 0.022(2) 0.050(3) 0.0042(17) 0.0005(17) 0.0013(16)
C46 0.0237(19) 0.032(2) 0.064(3) 0.002(2) -0.0027(19) -0.0036(18)
C47 0.0244(17) 0.0208(18) 0.042(2) 0.0016(17) 0.0019(16) -0.0007(16)
O48 0.0405(17) 0.0401(17) 0.0495(19) -0.0042(15) -0.0021(14) 0.0148(14)
O49 0.0553(19) 0.054(2) 0.053(2) -0.0080(17) -0.0071(16) 0.0266(18)
C51 0.037(2) 0.026(2) 0.046(3) -0.0045(18) -0.0007(19) 0.0003(19)
O52 0.081(3) 0.104(3) 0.053(2) 0.029(2) 0.0187(19) 0.054(3)
O53 0.086(3) 0.060(2) 0.069(2) 0.0187(19) 0.026(2) 0.042(2)
C54 0.046(2) 0.026(2) 0.046(3) -0.0003(19) -0.002(2) 0.0067(19)
C55 0.029(2) 0.027(2) 0.046(2) -0.0036(17) 0.0006(18) -0.0018(17)
C56 0.033(2) 0.038(3) 0.060(3) -0.003(2) -0.007(2) 0.005(2)
C57 0.0225(18) 0.024(2) 0.049(3) 0.0009(18) 0.0030(17) -0.0019(16)
O58 0.053(2) 0.054(2) 0.046(2) -0.0120(16) 0.0114(15) -0.0226(17)
O59 0.0486(19) 0.069(2) 0.0470(19) -0.0129(17) 0.0133(15) -0.0275(18)

loop_
_atom_type_symbol
_atom_type_description
_atom_type_scat_dispersion_real
_atom_type_scat_dispersion_imag
_atom_type_scat_source
C C 0.0033 0.0016 'International Tables Vol C Tables 4.2.6.8 and 6.1.1.4'
H H 0.0000 0.0000 'International Tables Vol C Tables 4.2.6.8 and 6.1.1.4'
N N 0.0061 0.0033 'International Tables Vol C Tables 4.2.6.8 and 6.1.1.4'
O O 0.0106 0.0060 'International Tables Vol C Tables 4.2.6.8 and 6.1.1.4'

loop_
_geom_angle_atom_site_label_1
_geom_angle_atom_site_label_2
_geom_angle_atom_site_label_3
_geom_angle
O1 C2 N6 124.4(4)
O1 C2 C3 126.3(4)
N6 C2 C3 109.3(4)
C2 C3 C4 103.4(4)
C2 C3 H3A 111.1
C4 C3 H3A 111.1
C2 C3 H3B 111.1
C4 C3 H3B 111.1
H3A C3 H3B 109.1
C5 C4 C3 104.1(3)
C5 C4 H4A 110.9
C3 C4 H4A 110.9
C5 C4 H4B 110.9
C3 C4 H4B 110.9
H4A C4 H4B 109.0
N6 C5 C4 102.7(3)
N6 C5 H5A 111.2
C4 C5 H5A 111.2
N6 C5 H5B 111.2
C4 C5 H5B 111.2
H5A C5 H5B 109.2
C2 N6 C7 122.8(3)
C2 N6 C5 113.0(4)
C7 N6 C5 123.2(3)
N6 C7 C8 111.3(3)
N6 C7 C10 110.2(3)
C8 C7 C10 114.0(3)
N6 C7 H7 107.0
C8 C7 H7 107.0
C10 C7 H7 107.0
C9 C8 C7 111.8(3)
C9 C8 H8A 109.3
C7 C8 H8A 109.3
C9 C8 H8B 109.3
C7 C8 H8B 109.3
H8A C8 H8B 107.9
C8 C9 H9A 109.5
C8 C9 H9B 109.5
H9A C9 H9B 109.5
C8 C9 H9C 109.5
H9A C9 H9C 109.5
H9B C9 H9C 109.5
O11 C10 N12 123.2(4)
O11 C10 C7 119.2(4)
N12 C10 C7 117.6(4)
C10 N12 H12A 120.0
C10 N12 H12B 120.0
H12A N12 H12B 120.0
O21 C22 N26 124.6(4)
O21 C22 C23 126.6(4)
N26 C22 C23 108.7(4)
C22 C23 C24 104.4(4)
C22 C23 H23A 110.9
C24 C23 H23A 110.9
C22 C23 H23B 110.9
C24 C23 H23B 110.9
H23A C23 H23B 108.9
C25 C24 C23 103.9(4)
C25 C24 H24A 111.0
C23 C24 H24A 111.0
C25 C24 H24B 111.0
C23 C24 H24B 111.0
H24A C24 H24B 109.0
N26 C25 C24 103.9(4)
N26 C25 H25A 111.0
C24 C25 H25A 111.0
N26 C25 H25B 111.0
C24 C25 H25B 111.0
H25A C25 H25B 109.0
C22 N26 C27 122.3(3)
C22 N26 C25 112.8(4)
C27 N26 C25 123.8(3)
N26 C27 C28 111.6(3)
N26 C27 C30 108.8(3)
C28 C27 C30 112.6(3)
N26 C27 H27 107.9
C28 C27 H27 107.9
C30 C27 H27 107.9
C29 C28 C27 111.2(3)
C29 C28 H28A 109.4
C27 C28 H28A 109.4
C29 C28 H28B 109.4
C27 C28 H28B 109.4
H28A C28 H28B 108.0
C28 C29 H29A 109.5
C28 C29 H29B 109.5
H29A C29 H29B 109.5
C28 C29 H29C 109.5
H29A C29 H29C 109.5
H29B C29 H29C 109.5
O31 C30 N32 123.4(3)
O31 C30 C27 119.9(3)
N32 C30 C27 116.7(4)
C30 N32 H32A 120.0
C30 N32 H32B 120.0
H32A N32 H32B 120.0
O42 C41 O43 122.4(4)
O42 C41 C44 122.5(4)
O43 C41 C44 115.0(4)
C41 O43 H43 109.5
C41 C44 C45 112.7(4)
C41 C44 H44A 109.0
C45 C44 H44A 109.0
C41 C44 H44B 109.0
C45 C44 H44B 109.0
H44A C44 H44B 107.8
C47 C45 C44 108.7(3)
C47 C45 C46 111.5(3)
C44 C45 C46 111.8(3)
C47 C45 H45 108.2
C44 C45 H45 108.2
C46 C45 H45 108.2
C45 C46 H46A 109.5
C45 C46 H46B 109.5
H46A C46 H46B 109.5
C45 C46 H46C 109.5
H46A C46 H46C 109.5
H46B C46 H46C 109.5
O49 C47 O48 123.1(4)
O49 C47 C45 123.2(4)
O48 C47 C45 113.6(3)
C47 O48 H48 109.5
O52 C51 O53 121.7(4)
O52 C51 C54 123.7(4)
O53 C51 C54 114.6(4)
C51 O53 H53 109.5
C51 C54 C55 113.3(4)
C51 C54 H54A 108.9
C55 C54 H54A 108.9
C51 C54 H54B 108.9
C55 C54 H54B 108.9
H54A C54 H54B 107.7
C57 C55 C54 111.4(3)
C57 C55 C56 109.7(3)
C54 C55 C56 110.6(4)
C57 C55 H55 108.3
C54 C55 H55 108.3
C56 C55 H55 108.3
C55 C56 H56A 109.5
C55 C56 H56B 109.5
H56A C56 H56B 109.5
C55 C56 H56C 109.5
H56A C56 H56C 109.5
H56B C56 H56C 109.5
O58 C57 O59 123.2(4)
O58 C57 C55 125.7(4)
O59 C57 C55 111.1(4)
C57 O59 H59 109.5

loop_
_geom_bond_atom_site_label_1
_geom_bond_atom_site_label_2
_geom_bond_distance
O1 C2 1.249(5)
C2 N6 1.336(5)
C2 C3 1.504(6)
C3 C4 1.532(6)
C3 H3A 0.9900
C3 H3B 0.9900
C4 C5 1.523(6)
C4 H4A 0.9900
C4 H4B 0.9900
C5 N6 1.468(5)
C5 H5A 0.9900
C5 H5B 0.9900
N6 C7 1.462(5)
C7 C8 1.530(5)
C7 C10 1.537(5)
C7 H7 1.0000
C8 C9 1.530(6)
C8 H8A 0.9900
C8 H8B 0.9900
C9 H9A 0.9800
C9 H9B 0.9800
C9 H9C 0.9800
C10 O11 1.250(5)
C10 N12 1.316(5)
N12 H12A 0.8800
N12 H12B 0.8800
O21 C22 1.246(5)
C22 N26 1.343(5)
C22 C23 1.509(7)
C23 C24 1.532(7)
C23 H23A 0.9900
C23 H23B 0.9900
C24 C25 1.514(6)
C24 H24A 0.9900
C24 H24B 0.9900
C25 N26 1.469(5)
C25 H25A 0.9900
C25 H25B 0.9900
N26 C27 1.456(5)
C27 C28 1.537(5)
C27 C30 1.546(5)
C27 H27 1.0000
C28 C29 1.526(6)
C28 H28A 0.9900
C28 H28B 0.9900
C29 H29A 0.9800
C29 H29B 0.9800
C29 H29C 0.9800
C30 O31 1.238(5)
C30 N32 1.329(5)
N32 H32A 0.8800
N32 H32B 0.8800
C41 O42 1.223(5)
C41 O43 1.304(5)
C41 C44 1.507(6)
O43 H43 0.8400
C44 C45 1.527(5)
C44 H44A 0.9900
C44 H44B 0.9900
C45 C47 1.521(5)
C45 C46 1.531(5)
C45 H45 1.0000
C46 H46A 0.9800
C46 H46B 0.9800
C46 H46C 0.9800
C47 O49 1.216(5)
C47 O48 1.310(5)
O48 H48 0.8400
C51 O52 1.193(5)
C51 O53 1.305(5)
C51 C54 1.506(6)
O53 H53 0.8400
C54 C55 1.527(6)
C54 H54A 0.9900
C54 H54B 0.9900
C55 C57 1.517(5)
C55 C56 1.535(6)
C55 H55 1.0000
C56 H56A 0.9800
C56 H56B 0.9800
C56 H56C 0.9800
C57 O58 1.192(5)
C57 O59 1.331(5)
O59 H59 0.8400

loop_
_geom_torsion_atom_site_label_1
_geom_torsion_atom_site_label_2
_geom_torsion_atom_site_label_3
_geom_torsion_atom_site_label_4
_geom_torsion
O1 C2 C3 C4 -166.8(4)
N6 C2 C3 C4 14.3(5)
C2 C3 C4 C5 -25.1(5)
C3 C4 C5 N6 26.6(4)
O1 C2 N6 C7 -6.7(6)
C3 C2 N6 C7 172.2(3)
O1 C2 N6 C5 -175.8(4)
C3 C2 N6 C5 3.2(5)
C4 C5 N6 C2 -19.3(4)
C4 C5 N6 C7 171.8(3)
C2 N6 C7 C8 141.3(4)
C5 N6 C7 C8 -50.8(5)
C2 N6 C7 C10 -91.2(4)
C5 N6 C7 C10 76.7(4)
N6 C7 C8 C9 -56.8(5)
C10 C7 C8 C9 177.7(4)
N6 C7 C10 O11 6.4(5)
C8 C7 C10 O11 132.4(4)
N6 C7 C10 N12 -174.0(3)
C8 C7 C10 N12 -48.0(5)
O21 C22 C23 C24 -169.2(4)
N26 C22 C23 C24 12.5(5)
C22 C23 C24 C25 -22.8(5)
C23 C24 C25 N26 24.7(5)
O21 C22 N26 C27 -6.4(6)
C23 C22 N26 C27 172.0(3)
O21 C22 N26 C25 -174.6(4)
C23 C22 N26 C25 3.7(5)
C24 C25 N26 C22 -18.5(5)
C24 C25 N26 C27 173.5(4)
C22 N26 C27 C28 142.1(4)
C25 N26 C27 C28 -50.9(5)
C22 N26 C27 C30 -93.0(4)
C25 N26 C27 C30 73.9(4)
N26 C27 C28 C29 -56.6(5)
C30 C27 C28 C29 -179.3(3)
N26 C27 C30 O31 0.5(5)
C28 C27 C30 O31 124.8(4)
N26 C27 C30 N32 178.7(3)
C28 C27 C30 N32 -57.0(4)
O42 C41 C44 C45 -43.5(5)
O43 C41 C44 C45 140.3(4)
C41 C44 C45 C47 -75.8(4)
C41 C44 C45 C46 160.7(3)
C44 C45 C47 O49 104.1(5)
C46 C45 C47 O49 -132.2(4)
C44 C45 C47 O48 -74.1(4)
C46 C45 C47 O48 49.6(5)
O52 C51 C54 C55 -24.5(7)
O53 C51 C54 C55 156.6(4)
C51 C54 C55 C57 -66.6(5)
C51 C54 C55 C56 171.1(4)
C54 C55 C57 O58 125.6(5)
C56 C55 C57 O58 -111.5(5)
C54 C55 C57 O59 -54.7(5)
C56 C55 C57 O59 68.2(4)
